data_4085290
loop_
_publ_author_name
'Kotyk, Christopher M.'
'MacDonald, Matthew R.'
'Ziller, Joseph W.'
'Evans, William J.'

_publ_section_title
;
 Reactivity of the Ln2+Complexes [K(2.2.2-cryptand)][(C5H4SiMe3)3Ln]:
 Reduction of Naphthalene and Biphenyl
;
_journal_issue 11
_journal_name_full Organometallics
_journal_page_first 2287
_journal_paper_doi 10.1021/om501063h
_journal_volume 34
_journal_year 2015
_chemical_formula_sum 'C50 H88 K N2 O6 Si4 Y'
_chemical_formula_weight 1053.59
_chemical_name_systematic
; 
 ? 
;
_space_group_crystal_system triclinic
_space_group_IT_number 2
_space_group_name_Hall '-P 1'
_space_group_name_H-M_alt 'P -1'
_symmetry_space_group_name_Hall '-P 1'
_symmetry_space_group_name_H-M 'P -1'
_atom_sites_solution_hydrogens geom
_atom_sites_solution_primary direct
_atom_sites_solution_secondary difmap
_audit_creation_method SHELXL-2013
_cell_angle_alpha 110.0643(6)
_cell_angle_beta 104.6825(6)
_cell_angle_gamma 105.2653(6)
_cell_formula_units_Z 2
_cell_length_a 14.0555(7)
_cell_length_b 14.0598(7)
_cell_length_c 17.1532(8)
_cell_measurement_reflns_used 8346
_cell_measurement_temperature 83(2)
_cell_measurement_theta_max 27.67
_cell_measurement_theta_min 2.21
_cell_volume 2842.0(2)
_computing_cell_refinement 'Bruker SAINT'
_computing_data_collection 'Bruker APEX2'
_computing_data_reduction 'Bruker SAINT'
_computing_molecular_graphics 'Bruker SHELXTL'
_computing_publication_material 'Bruker SHELXTL'
_computing_structure_refinement 'SHELXL-2013 (Sheldrick, 2013)'
_computing_structure_solution 'SHELXS-97 (Sheldrick, 2008)'
_diffrn_ambient_temperature 83(2)
_diffrn_measured_fraction_theta_full 0.998
_diffrn_measured_fraction_theta_max 0.958
_diffrn_measurement_device_type 'Bruker APEX-II CCD'
_diffrn_measurement_method '\f and \w scans'
_diffrn_radiation_type MoK\a
_diffrn_radiation_wavelength 0.71073
_diffrn_reflns_av_R_equivalents 0.0462
_diffrn_reflns_av_unetI/netI 0.0689
_diffrn_reflns_Laue_measured_fraction_full 0.998
_diffrn_reflns_Laue_measured_fraction_max 0.958
_diffrn_reflns_limit_h_max 18
_diffrn_reflns_limit_h_min -18
_diffrn_reflns_limit_k_max 18
_diffrn_reflns_limit_k_min -18
_diffrn_reflns_limit_l_max 22
_diffrn_reflns_limit_l_min -22
_diffrn_reflns_number 34629
_diffrn_reflns_point_group_measured_fraction_full 0.998
_diffrn_reflns_point_group_measured_fraction_max 0.958
_diffrn_reflns_theta_full 25.242
_diffrn_reflns_theta_max 28.300
_diffrn_reflns_theta_min 1.629
_exptl_absorpt_coefficient_mu 1.228
_exptl_absorpt_correction_T_max 0.9524
_exptl_absorpt_correction_T_min 0.6721
_exptl_absorpt_correction_type numerical
_exptl_absorpt_process_details 'Bruker SADABS'
_exptl_crystal_colour blue
_exptl_crystal_density_diffrn 1.231
_exptl_crystal_density_meas not_measured
_exptl_crystal_density_method not_measured
_exptl_crystal_description irregular
_exptl_crystal_F_000 1128
_exptl_crystal_size_max 0.240
_exptl_crystal_size_mid 0.219
_exptl_crystal_size_min 0.034
_refine_diff_density_max 0.650
_refine_diff_density_min -0.499
_refine_diff_density_rms 0.074
_refine_ls_extinction_method none
_refine_ls_goodness_of_fit_ref 1.015
_refine_ls_hydrogen_treatment constr
_refine_ls_matrix_type full
_refine_ls_number_parameters 577
_refine_ls_number_reflns 13538
_refine_ls_number_restraints 0
_refine_ls_restrained_S_all 1.015
_refine_ls_R_factor_all 0.0727
_refine_ls_R_factor_gt 0.0439
_refine_ls_shift/su_max 0.001
_refine_ls_shift/su_mean 0.000
_refine_ls_structure_factor_coef Fsqd
_refine_ls_weighting_details
; 
 w=1/[\s^2^(Fo^2^)+(0.0406P)^2^+0.7886P] 
 where P=(Fo^2^+2Fc^2^)/3 
;
_refine_ls_weighting_scheme calc
_refine_ls_wR_factor_gt 0.0880
_refine_ls_wR_factor_ref 0.0972
_reflns_Friedel_coverage 0.000
_reflns_number_gt 9993
_reflns_number_total 13538
_reflns_threshold_expression 'I > 2\s(I)'
_cod_data_source_file om501063h_si_002.cif
_cod_data_source_block mrm50
_cod_depositor_comments 'Adding full bibliography for 4085286--4085294.cif.'
_cod_database_code 4085290
_shelx_space_group_comment
; 
The symmetry employed for this shelxl refinement is uniquely defined 
by the following loop, which should always be used as a source of 
symmetry information in preference to the above space-group names. 
They are only intended as comments. 
;
_shelx_estimated_absorpt_t_min 0.757
_shelx_estimated_absorpt_t_max 0.959
_shelxl_version_number 2013-2

loop_
_space_group_symop_operation_xyz
'x, y, z'
'-x, -y, -z'

loop_
_atom_site_label
_atom_site_type_symbol
_atom_site_fract_x
_atom_site_fract_y
_atom_site_fract_z
_atom_site_U_iso_or_equiv
_atom_site_adp_type
_atom_site_occupancy
_atom_site_site_symmetry_order
_atom_site_calc_flag
_atom_site_refinement_flags_posn
_atom_site_refinement_flags_adp
Y1 Y 0.29552(2) 0.79862(2) 0.08404(2) 0.01374(6) Uani 1 1 d . .
Si1 Si -0.03841(6) 0.74755(6) -0.01734(5) 0.02052(16) Uani 1 1 d . .
Si2 Si 0.54053(6) 0.73018(6) 0.00930(5) 0.02010(16) Uani 1 1 d . .
Si3 Si 0.40653(6) 0.68526(6) 0.28449(5) 0.01972(16) Uani 1 1 d . .
Si4 Si 0.40424(6) 1.25199(6) 0.35455(5) 0.02120(16) Uani 1 1 d . .
K1 K -0.02250(4) 0.75251(4) 0.51907(3) 0.01518(11) Uani 1 1 d . .
O1 O -0.14881(14) 0.52589(13) 0.41516(11) 0.0202(4) Uani 1 1 d . .
O2 O -0.07085(13) 0.61389(14) 0.60356(11) 0.0191(4) Uani 1 1 d . .
O3 O 0.14532(13) 0.75271(14) 0.45543(11) 0.0206(4) Uani 1 1 d . .
O4 O 0.19232(13) 0.88912(14) 0.63857(11) 0.0213(4) Uani 1 1 d . .
O5 O -0.13482(14) 0.82832(15) 0.40551(11) 0.0230(4) Uani 1 1 d . .
O6 O -0.11670(14) 0.89326(15) 0.58541(11) 0.0225(4) Uani 1 1 d . .
N1 N -0.07612(16) 0.64568(17) 0.31835(13) 0.0187(5) Uani 1 1 d . .
N2 N 0.02729(16) 0.85463(17) 0.71441(13) 0.0182(4) Uani 1 1 d . .
C1 C 0.16740(19) 0.8821(2) -0.00654(16) 0.0174(5) Uani 1 1 d . .
H1A H 0.1589 0.9526 0.0228 0.021 Uiso 1 1 calc R U
C2 C 0.24392(19) 0.8715(2) -0.04355(16) 0.0186(5) Uani 1 1 d . .
H2A H 0.2942 0.9313 -0.0495 0.022 Uiso 1 1 calc R U
C3 C 0.22109(19) 0.7583(2) -0.08897(16) 0.0193(5) Uani 1 1 d . .
H3A H 0.2510 0.7257 -0.1337 0.023 Uiso 1 1 calc R U
C4 C 0.12770(19) 0.7006(2) -0.08199(16) 0.0183(5) Uani 1 1 d . .
H4A H 0.0853 0.6199 -0.1174 0.022 Uiso 1 1 calc R U
C5 C 0.09325(19) 0.7761(2) -0.02931(16) 0.0170(5) Uani 1 1 d . .
C6 C -0.0462(2) 0.7316(3) 0.08543(18) 0.0353(7) Uani 1 1 d . .
H6A H -0.0259 0.6707 0.0876 0.053 Uiso 1 1 calc R U
H6B H -0.1192 0.7163 0.0833 0.053 Uiso 1 1 calc R U
H6C H 0.0026 0.7995 0.1391 0.053 Uiso 1 1 calc R U
C7 C -0.1388(2) 0.6200(2) -0.11626(18) 0.0284(6) Uani 1 1 d . .
H7A H -0.1371 0.6255 -0.1714 0.043 Uiso 1 1 calc R U
H7B H -0.2099 0.6103 -0.1149 0.043 Uiso 1 1 calc R U
H7C H -0.1224 0.5570 -0.1147 0.043 Uiso 1 1 calc R U
C8 C -0.0778(2) 0.8647(3) -0.0161(2) 0.0418(8) Uani 1 1 d . .
H8A H -0.0750 0.8760 -0.0689 0.063 Uiso 1 1 calc R U
H8B H -0.0286 0.9313 0.0384 0.063 Uiso 1 1 calc R U
H8C H -0.1504 0.8483 -0.0172 0.063 Uiso 1 1 calc R U
C9 C 0.47391(18) 0.9132(2) 0.06478(17) 0.0185(5) Uani 1 1 d . .
H9A H 0.4735 0.9251 0.0105 0.022 Uiso 1 1 calc R U
C10 C 0.46325(19) 0.9842(2) 0.13890(17) 0.0216(6) Uani 1 1 d . .
H10A H 0.4599 1.0572 0.1482 0.026 Uiso 1 1 calc R U
C11 C 0.48235(19) 0.9470(2) 0.20601(17) 0.0203(6) Uani 1 1 d . .
H11A H 0.4969 0.9907 0.2706 0.024 Uiso 1 1 calc R U
C12 C 0.50573(18) 0.8537(2) 0.17194(16) 0.0183(5) Uani 1 1 d . .
H12A H 0.5351 0.8182 0.2084 0.022 Uiso 1 1 calc R U
C13 C 0.49878(18) 0.8289(2) 0.08245(16) 0.0168(5) Uani 1 1 d . .
C14 C 0.6138(3) 0.6695(3) 0.0720(2) 0.0427(8) Uani 1 1 d . .
H14A H 0.6729 0.7284 0.1263 0.064 Uiso 1 1 calc R U
H14B H 0.6420 0.6246 0.0339 0.064 Uiso 1 1 calc R U
H14C H 0.5652 0.6235 0.0886 0.064 Uiso 1 1 calc R U
C15 C 0.4282(2) 0.6174(2) -0.09359(19) 0.0339(7) Uani 1 1 d . .
H15A H 0.3894 0.6487 -0.1269 0.051 Uiso 1 1 calc R U
H15B H 0.3797 0.5718 -0.0765 0.051 Uiso 1 1 calc R U
H15C H 0.4563 0.5722 -0.1314 0.051 Uiso 1 1 calc R U
C16 C 0.6334(3) 0.8070(3) -0.0290(2) 0.0428(8) Uani 1 1 d . .
H16A H 0.5968 0.8398 -0.0623 0.064 Uiso 1 1 calc R U
H16B H 0.6563 0.7564 -0.0681 0.064 Uiso 1 1 calc R U
H16C H 0.6958 0.8650 0.0232 0.064 Uiso 1 1 calc R U
C17 C 0.2057(2) 0.6602(2) 0.15166(17) 0.0196(5) Uani 1 1 d . .
H17A H 0.1702 0.6793 0.1952 0.023 Uiso 1 1 calc R U
C18 C 0.1531(2) 0.6071(2) 0.05807(17) 0.0194(5) Uani 1 1 d . .
H18A H 0.0743 0.5782 0.0250 0.023 Uiso 1 1 calc R U
C19 C 0.2256(2) 0.5789(2) 0.02080(16) 0.0188(5) Uani 1 1 d . .
H19A H 0.2061 0.5262 -0.0428 0.023 Uiso 1 1 calc R U
C20 C 0.3218(2) 0.61247(19) 0.09192(16) 0.0180(5) Uani 1 1 d . .
H20A H 0.3831 0.5918 0.0852 0.022 Uiso 1 1 calc R U
C21 C 0.3122(2) 0.6632(2) 0.17498(16) 0.0179(5) Uani 1 1 d . .
C22 C 0.4999(2) 0.6164(2) 0.26007(18) 0.0293(6) Uani 1 1 d . .
H22A H 0.4588 0.5403 0.2146 0.044 Uiso 1 1 calc R U
H22B H 0.5433 0.6173 0.3151 0.044 Uiso 1 1 calc R U
H22C H 0.5465 0.6556 0.2378 0.044 Uiso 1 1 calc R U
C23 C 0.4893(2) 0.8304(2) 0.37224(18) 0.0293(6) Uani 1 1 d . .
H23A H 0.4422 0.8684 0.3865 0.044 Uiso 1 1 calc R U
H23B H 0.5359 0.8686 0.3494 0.044 Uiso 1 1 calc R U
H23C H 0.5328 0.8298 0.4265 0.044 Uiso 1 1 calc R U
C24 C 0.3312(2) 0.6136(2) 0.33744(18) 0.0262(6) Uani 1 1 d . .
H24A H 0.2871 0.5373 0.2938 0.039 Uiso 1 1 calc R U
H24B H 0.2856 0.6509 0.3566 0.039 Uiso 1 1 calc R U
H24C H 0.3817 0.6153 0.3896 0.039 Uiso 1 1 calc R U
C25 C 0.23764(19) 0.9199(2) 0.20750(16) 0.0185(5) Uani 1 1 d . .
H25A H 0.1586 0.8869 0.1892 0.022 Uiso 1 1 calc R U
C26 C 0.28932(19) 0.9252(2) 0.29274(16) 0.0190(5) Uani 1 1 d . .
H26A H 0.2812 0.8644 0.3066 0.023 Uiso 1 1 calc R U
C27 C 0.3532(2) 1.0333(2) 0.35198(16) 0.0201(5) Uani 1 1 d . .
H27A H 0.3975 1.0587 0.4128 0.024 Uiso 1 1 calc R U
C28 C 0.3418(2) 1.1015(2) 0.30665(17) 0.0205(6) Uani 1 1 d . .
C29 C 0.26930(19) 1.0304(2) 0.21883(17) 0.0202(5) Uani 1 1 d . .
H29A H 0.2448 1.0525 0.1736 0.024 Uiso 1 1 calc R U
C30 C 0.3798(2) 1.3182(2) 0.45918(18) 0.0304(7) Uani 1 1 d . .
H30A H 0.4088 1.2934 0.5033 0.046 Uiso 1 1 calc R U
H30B H 0.3030 1.2976 0.4445 0.046 Uiso 1 1 calc R U
H30C H 0.4149 1.3982 0.4843 0.046 Uiso 1 1 calc R U
C31 C 0.3490(2) 1.3005(2) 0.27162(19) 0.0317(7) Uani 1 1 d . .
H31A H 0.3608 1.2659 0.2166 0.048 Uiso 1 1 calc R U
H31B H 0.3848 1.3804 0.2970 0.048 Uiso 1 1 calc R U
H31C H 0.2724 1.2807 0.2576 0.048 Uiso 1 1 calc R U
C32 C 0.5520(2) 1.3024(2) 0.3858(2) 0.0344(7) Uani 1 1 d . .
H32A H 0.5678 1.2691 0.3327 0.052 Uiso 1 1 calc R U
H32B H 0.5841 1.2820 0.4321 0.052 Uiso 1 1 calc R U
H32C H 0.5816 1.3824 0.4088 0.052 Uiso 1 1 calc R U
C33 C -0.1620(2) 0.5369(2) 0.27712(17) 0.0236(6) Uani 1 1 d . .
H33A H -0.1660 0.4959 0.2158 0.028 Uiso 1 1 calc R U
H33B H -0.2305 0.5461 0.2717 0.028 Uiso 1 1 calc R U
C34 C -0.1488(2) 0.4696(2) 0.32827(17) 0.0242(6) Uani 1 1 d . .
H34A H -0.2080 0.3965 0.2957 0.029 Uiso 1 1 calc R U
H34B H -0.0809 0.4589 0.3340 0.029 Uiso 1 1 calc R U
C35 C -0.1550(2) 0.4578(2) 0.46025(17) 0.0219(6) Uani 1 1 d . .
H35A H -0.0905 0.4404 0.4713 0.026 Uiso 1 1 calc R U
H35B H -0.2180 0.3880 0.4226 0.026 Uiso 1 1 calc R U
C36 C -0.1640(2) 0.5164(2) 0.54753(17) 0.0224(6) Uani 1 1 d . .
H36A H -0.2276 0.5353 0.5364 0.027 Uiso 1 1 calc R U
H36B H -0.1724 0.4679 0.5778 0.027 Uiso 1 1 calc R U
C37 C -0.0729(2) 0.6645(2) 0.69035(17) 0.0225(6) Uani 1 1 d . .
H37A H -0.0732 0.6143 0.7191 0.027 Uiso 1 1 calc R U
H37B H -0.1386 0.6795 0.6848 0.027 Uiso 1 1 calc R U
C38 C 0.0234(2) 0.7705(2) 0.74767(17) 0.0228(6) Uani 1 1 d . .
H38A H 0.0240 0.8006 0.8092 0.027 Uiso 1 1 calc R U
H38B H 0.0885 0.7545 0.7512 0.027 Uiso 1 1 calc R U
C39 C 0.0206(2) 0.6361(2) 0.30488(17) 0.0232(6) Uani 1 1 d . .
H39A H 0.0106 0.6193 0.2417 0.028 Uiso 1 1 calc R U
H39B H 0.0304 0.5737 0.3153 0.028 Uiso 1 1 calc R U
C40 C 0.1199(2) 0.7375(2) 0.36514(17) 0.0255(6) Uani 1 1 d . .
H40A H 0.1798 0.7300 0.3465 0.031 Uiso 1 1 calc R U
H40B H 0.1087 0.8022 0.3602 0.031 Uiso 1 1 calc R U
C41 C 0.2451(2) 0.8425(2) 0.51299(18) 0.0225(6) Uani 1 1 d . .
H41A H 0.2419 0.9102 0.5090 0.027 Uiso 1 1 calc R U
H41B H 0.3024 0.8274 0.4936 0.027 Uiso 1 1 calc R U
C42 C 0.26963(19) 0.8584(2) 0.60791(17) 0.0219(6) Uani 1 1 d . .
H42A H 0.2692 0.7895 0.6114 0.026 Uiso 1 1 calc R U
H42B H 0.3415 0.9163 0.6467 0.026 Uiso 1 1 calc R U
C43 C 0.2185(2) 0.9114(2) 0.73121(17) 0.0274(6) Uani 1 1 d . .
H43A H 0.2890 0.9723 0.7682 0.033 Uiso 1 1 calc R U
H43B H 0.2219 0.8456 0.7389 0.033 Uiso 1 1 calc R U
C44 C 0.1344(2) 0.9422(2) 0.76123(17) 0.0244(6) Uani 1 1 d . .
H44A H 0.1562 0.9636 0.8264 0.029 Uiso 1 1 calc R U
H44B H 0.1311 1.0072 0.7519 0.029 Uiso 1 1 calc R U
C45 C -0.1103(2) 0.7146(2) 0.27862(17) 0.0241(6) Uani 1 1 d . .
H45A H -0.1447 0.6712 0.2127 0.029 Uiso 1 1 calc R U
H45B H -0.0465 0.7775 0.2918 0.029 Uiso 1 1 calc R U
C46 C -0.1864(2) 0.7578(2) 0.31221(17) 0.0261(6) Uani 1 1 d . .
H46A H -0.2104 0.7986 0.2797 0.031 Uiso 1 1 calc R U
H46B H -0.2498 0.6959 0.3011 0.031 Uiso 1 1 calc R U
C47 C -0.2078(2) 0.8678(2) 0.43856(18) 0.0292(7) Uani 1 1 d . .
H47A H -0.2676 0.8054 0.4317 0.035 Uiso 1 1 calc R U
H47B H -0.2374 0.9034 0.4033 0.035 Uiso 1 1 calc R U
C48 C -0.1521(2) 0.9475(2) 0.53419(18) 0.0296(7) Uani 1 1 d . .
H48A H -0.0902 1.0082 0.5415 0.035 Uiso 1 1 calc R U
H48B H -0.2009 0.9789 0.5557 0.035 Uiso 1 1 calc R U
C49 C -0.0757(2) 0.9650(2) 0.67891(17) 0.0225(6) Uani 1 1 d . .
H49A H -0.1285 0.9949 0.6938 0.027 Uiso 1 1 calc R U
H49B H -0.0096 1.0271 0.6948 0.027 Uiso 1 1 calc R U
C50 C -0.0524(2) 0.9009(2) 0.73097(17) 0.0218(6) Uani 1 1 d . .
H50A H -0.0266 0.9497 0.7958 0.026 Uiso 1 1 calc R U
H50B H -0.1196 0.8403 0.7151 0.026 Uiso 1 1 calc R U

loop_
_atom_site_aniso_label
_atom_site_aniso_U_11
_atom_site_aniso_U_22
_atom_site_aniso_U_33
_atom_site_aniso_U_23
_atom_site_aniso_U_13
_atom_site_aniso_U_12
Y1 0.01269(12) 0.01436(12) 0.01214(12) 0.00473(10) 0.00394(9) 0.00443(9)
Si1 0.0167(4) 0.0235(4) 0.0188(4) 0.0087(3) 0.0063(3) 0.0054(3)
Si2 0.0183(4) 0.0252(4) 0.0172(4) 0.0079(3) 0.0073(3) 0.0103(3)
Si3 0.0203(4) 0.0219(4) 0.0163(4) 0.0080(3) 0.0059(3) 0.0086(3)
Si4 0.0213(4) 0.0182(4) 0.0200(4) 0.0047(3) 0.0057(3) 0.0086(3)
K1 0.0149(3) 0.0161(3) 0.0142(3) 0.0061(2) 0.0054(2) 0.0063(2)
O1 0.0252(10) 0.0145(9) 0.0177(9) 0.0057(8) 0.0076(8) 0.0054(8)
O2 0.0187(9) 0.0192(9) 0.0185(9) 0.0084(8) 0.0080(7) 0.0051(8)
O3 0.0155(9) 0.0219(10) 0.0202(9) 0.0077(8) 0.0069(7) 0.0032(8)
O4 0.0157(9) 0.0262(10) 0.0210(9) 0.0094(8) 0.0051(8) 0.0098(8)
O5 0.0272(10) 0.0288(10) 0.0179(9) 0.0096(8) 0.0096(8) 0.0175(9)
O6 0.0315(10) 0.0292(10) 0.0159(9) 0.0117(8) 0.0101(8) 0.0215(9)
N1 0.0198(11) 0.0202(11) 0.0146(11) 0.0055(9) 0.0063(9) 0.0086(9)
N2 0.0174(11) 0.0191(11) 0.0145(10) 0.0053(9) 0.0034(9) 0.0069(9)
C1 0.0191(13) 0.0165(12) 0.0148(12) 0.0065(10) 0.0041(10) 0.0069(10)
C2 0.0175(13) 0.0239(14) 0.0157(12) 0.0124(11) 0.0042(10) 0.0068(11)
C3 0.0191(13) 0.0273(14) 0.0114(12) 0.0074(11) 0.0049(10) 0.0112(11)
C4 0.0187(13) 0.0172(13) 0.0134(12) 0.0048(10) 0.0009(10) 0.0063(11)
C5 0.0159(12) 0.0214(13) 0.0126(12) 0.0089(11) 0.0025(10) 0.0062(11)
C6 0.0219(15) 0.053(2) 0.0236(15) 0.0132(15) 0.0111(12) 0.0066(14)
C7 0.0247(15) 0.0304(16) 0.0242(15) 0.0136(13) 0.0066(12) 0.0024(12)
C8 0.0300(17) 0.0347(18) 0.070(2) 0.0227(18) 0.0279(17) 0.0169(15)
C9 0.0120(12) 0.0221(13) 0.0218(13) 0.0113(11) 0.0071(10) 0.0041(10)
C10 0.0135(12) 0.0141(13) 0.0302(15) 0.0066(12) 0.0066(11) 0.0010(10)
C11 0.0114(12) 0.0188(13) 0.0172(13) -0.0002(11) 0.0019(10) 0.0003(10)
C12 0.0104(12) 0.0233(14) 0.0174(13) 0.0088(11) 0.0026(10) 0.0037(10)
C13 0.0109(12) 0.0212(13) 0.0158(12) 0.0068(11) 0.0046(10) 0.0046(10)
C14 0.052(2) 0.062(2) 0.0298(17) 0.0199(17) 0.0177(16) 0.0436(19)
C15 0.0276(16) 0.0307(16) 0.0306(16) -0.0012(13) 0.0096(13) 0.0133(13)
C16 0.047(2) 0.0383(19) 0.045(2) 0.0106(16) 0.0342(17) 0.0124(16)
C17 0.0209(13) 0.0170(13) 0.0190(13) 0.0076(11) 0.0089(11) 0.0040(11)
C18 0.0168(13) 0.0150(13) 0.0216(13) 0.0081(11) 0.0046(11) 0.0017(10)
C19 0.0228(13) 0.0132(12) 0.0153(12) 0.0047(10) 0.0047(11) 0.0040(11)
C20 0.0212(13) 0.0150(12) 0.0180(13) 0.0081(11) 0.0069(11) 0.0069(11)
C21 0.0198(13) 0.0162(13) 0.0156(12) 0.0067(11) 0.0060(10) 0.0052(11)
C22 0.0295(15) 0.0388(17) 0.0250(15) 0.0160(14) 0.0112(13) 0.0177(14)
C23 0.0327(16) 0.0288(16) 0.0198(14) 0.0087(13) 0.0031(12) 0.0111(13)
C24 0.0292(15) 0.0289(15) 0.0239(14) 0.0136(13) 0.0111(12) 0.0125(13)
C25 0.0133(12) 0.0228(14) 0.0187(13) 0.0064(11) 0.0079(10) 0.0077(11)
C26 0.0208(13) 0.0218(14) 0.0195(13) 0.0093(11) 0.0116(11) 0.0114(11)
C27 0.0211(13) 0.0234(14) 0.0134(12) 0.0038(11) 0.0066(11) 0.0108(11)
C28 0.0194(13) 0.0199(13) 0.0180(13) 0.0040(11) 0.0058(11) 0.0086(11)
C29 0.0189(13) 0.0237(14) 0.0186(13) 0.0073(11) 0.0073(11) 0.0117(11)
C30 0.0345(17) 0.0239(15) 0.0266(15) 0.0057(13) 0.0094(13) 0.0117(13)
C31 0.0375(17) 0.0291(16) 0.0327(17) 0.0155(14) 0.0141(14) 0.0158(14)
C32 0.0240(15) 0.0296(16) 0.0413(18) 0.0097(14) 0.0091(13) 0.0095(13)
C33 0.0251(14) 0.0213(14) 0.0140(13) 0.0026(11) 0.0030(11) 0.0047(12)
C34 0.0272(15) 0.0151(13) 0.0193(13) -0.0002(11) 0.0063(12) 0.0047(11)
C35 0.0216(14) 0.0156(13) 0.0275(15) 0.0093(12) 0.0096(12) 0.0054(11)
C36 0.0191(13) 0.0210(14) 0.0276(15) 0.0145(12) 0.0091(11) 0.0032(11)
C37 0.0287(15) 0.0263(15) 0.0209(14) 0.0140(12) 0.0140(12) 0.0137(12)
C38 0.0286(15) 0.0284(15) 0.0145(13) 0.0111(12) 0.0074(11) 0.0141(12)
C39 0.0260(14) 0.0263(15) 0.0195(13) 0.0084(12) 0.0118(12) 0.0122(12)
C40 0.0239(14) 0.0324(16) 0.0231(14) 0.0124(13) 0.0130(12) 0.0109(12)
C41 0.0173(13) 0.0191(14) 0.0322(15) 0.0116(12) 0.0114(12) 0.0062(11)
C42 0.0127(12) 0.0184(13) 0.0285(15) 0.0073(12) 0.0034(11) 0.0050(11)
C43 0.0186(14) 0.0324(16) 0.0205(14) 0.0084(13) -0.0001(11) 0.0056(12)
C44 0.0225(14) 0.0251(15) 0.0151(13) 0.0044(11) 0.0009(11) 0.0057(12)
C45 0.0314(15) 0.0263(15) 0.0130(13) 0.0088(11) 0.0061(11) 0.0107(12)
C46 0.0277(15) 0.0342(16) 0.0159(13) 0.0105(12) 0.0043(11) 0.0157(13)
C47 0.0309(16) 0.0387(17) 0.0283(15) 0.0177(14) 0.0107(13) 0.0250(14)
C48 0.0395(17) 0.0368(17) 0.0288(15) 0.0191(14) 0.0162(13) 0.0295(15)
C49 0.0274(14) 0.0197(14) 0.0219(14) 0.0065(12) 0.0117(12) 0.0126(12)
C50 0.0243(14) 0.0255(14) 0.0157(13) 0.0068(11) 0.0093(11) 0.0113(12)

loop_
_atom_type_symbol
_atom_type_description
_atom_type_scat_dispersion_real
_atom_type_scat_dispersion_imag
_atom_type_scat_source
C C 0.0033 0.0016 'International Tables Vol C Tables 4.2.6.8 and 6.1.1.4'
H H 0.0000 0.0000 'International Tables Vol C Tables 4.2.6.8 and 6.1.1.4'
N N 0.0061 0.0033 'International Tables Vol C Tables 4.2.6.8 and 6.1.1.4'
O O 0.0106 0.0060 'International Tables Vol C Tables 4.2.6.8 and 6.1.1.4'
Si Si 0.0817 0.0704 'International Tables Vol C Tables 4.2.6.8 and 6.1.1.4'
K K 0.2009 0.2494 'International Tables Vol C Tables 4.2.6.8 and 6.1.1.4'
Y Y -2.7962 3.5667 'International Tables Vol C Tables 4.2.6.8 and 6.1.1.4'

loop_
_geom_angle_atom_site_label_1
_geom_angle_atom_site_label_2
_geom_angle_atom_site_label_3
_geom_angle
Cnt1 Y1 Cnt2 117.2
Cnt1 Y1 Cnt3 115.3
Cnt2 Y1 Cnt3 118.0
C11 Y1 C25 78.56(8)
C11 Y1 C3 125.55(8)
C25 Y1 C3 123.41(8)
C11 Y1 C10 30.80(8)
C25 Y1 C10 85.96(8)
C3 Y1 C10 96.44(8)
C11 Y1 C19 128.10(8)
C25 Y1 C19 121.83(8)
C3 Y1 C19 85.08(8)
C10 Y1 C19 145.49(8)
C11 Y1 C12 30.40(7)
C25 Y1 C12 104.12(7)
C3 Y1 C12 120.15(7)
C10 Y1 C12 49.83(8)
C19 Y1 C12 99.89(8)
C11 Y1 C18 137.08(8)
C25 Y1 C18 93.05(8)
C3 Y1 C18 94.34(8)
C10 Y1 C18 167.70(8)
C19 Y1 C18 30.14(7)
C12 Y1 C18 118.99(8)
C11 Y1 C2 105.95(8)
C25 Y1 C2 100.04(8)
C3 Y1 C2 30.21(7)
C10 Y1 C2 75.22(8)
C19 Y1 C2 114.75(7)
C12 Y1 C2 116.70(7)
C18 Y1 C2 116.97(7)
C11 Y1 C9 49.56(8)
C25 Y1 C9 115.28(8)
C3 Y1 C9 77.25(8)
C10 Y1 C9 29.57(7)
C19 Y1 C9 120.41(8)
C12 Y1 C9 48.78(7)
C18 Y1 C9 150.55(8)
C2 Y1 C9 67.95(7)
C11 Y1 C17 109.49(8)
C25 Y1 C17 74.69(8)
C3 Y1 C17 123.77(8)
C10 Y1 C17 139.71(8)
C19 Y1 C17 48.98(7)
C12 Y1 C17 100.75(7)
C18 Y1 C17 29.57(7)
C2 Y1 C17 142.11(7)
C9 Y1 C17 148.70(7)
C11 Y1 C20 98.67(8)
C25 Y1 C20 118.47(7)
C3 Y1 C20 107.93(8)
C10 Y1 C20 121.55(8)
C19 Y1 C20 29.67(7)
C12 Y1 C20 72.18(7)
C18 Y1 C20 48.76(7)
C2 Y1 C20 137.68(7)
C9 Y1 C20 106.54(7)
C17 Y1 C20 48.01(7)
C11 Y1 C13 50.35(7)
C25 Y1 C13 128.86(7)
C3 Y1 C13 90.27(7)
C10 Y1 C13 49.87(8)
C19 Y1 C13 95.74(7)
C12 Y1 C13 30.00(7)
C18 Y1 C13 124.32(8)
C2 Y1 C13 92.69(7)
C9 Y1 C13 29.75(7)
C17 Y1 C13 120.25(7)
C20 Y1 C13 77.13(7)
C11 Y1 C4 153.96(8)
C25 Y1 C4 108.36(7)
C3 Y1 C4 29.76(7)
C10 Y1 C4 123.27(8)
C19 Y1 C4 70.53(7)
C12 Y1 C4 146.22(7)
C18 Y1 C4 68.65(7)
C2 Y1 C4 48.63(7)
C9 Y1 C4 107.00(7)
C17 Y1 C4 96.53(7)
C20 Y1 C4 99.56(7)
C13 Y1 C4 116.80(7)
C11 Y1 C1 114.53(8)
C25 Y1 C1 75.16(7)
C3 Y1 C1 48.57(7)
C10 Y1 C1 88.25(7)
C19 Y1 C1 116.76(7)
C12 Y1 C1 137.51(7)
C18 Y1 C1 103.37(7)
C2 Y1 C1 29.01(7)
C9 Y1 C1 92.16(7)
C17 Y1 C1 119.09(7)
C20 Y1 C1 146.42(7)
C13 Y1 C1 120.01(7)
C4 Y1 C1 47.53(7)
C11 Y1 C21 88.62(8)
C25 Y1 C21 89.87(7)
C3 Y1 C21 133.97(7)
C10 Y1 C21 118.73(8)
C19 Y1 C21 49.02(7)
C12 Y1 C21 72.62(7)
C18 Y1 C21 48.98(7)
C2 Y1 C21 163.69(7)
C9 Y1 C21 119.38(7)
C17 Y1 C21 29.39(7)
C20 Y1 C21 29.02(7)
C13 Y1 C21 91.07(7)
C4 Y1 C21 115.94(7)
C1 Y1 C21 148.46(7)
C11 Y1 C5 142.20(8)
C25 Y1 C5 79.86(7)
C3 Y1 C5 48.97(7)
C10 Y1 C5 117.21(7)
C19 Y1 C5 89.68(7)
C12 Y1 C5 165.16(7)
C18 Y1 C5 74.55(7)
C2 Y1 C5 48.53(7)
C9 Y1 C5 116.49(7)
C17 Y1 C5 94.08(7)
C20 Y1 C5 118.90(7)
C13 Y1 C5 138.32(7)
C4 Y1 C5 28.96(7)
C1 Y1 C5 28.98(7)
C21 Y1 C5 122.00(7)
C7 Si1 C8 108.78(14)
C7 Si1 C5 109.02(12)
C8 Si1 C5 107.33(13)
C7 Si1 C6 107.22(13)
C8 Si1 C6 106.64(15)
C5 Si1 C6 117.59(12)
C13 Si2 C15 113.75(12)
C13 Si2 C14 111.35(12)
C15 Si2 C14 109.07(15)
C13 Si2 C16 107.94(13)
C15 Si2 C16 106.77(15)
C14 Si2 C16 107.69(16)
C21 Si3 C22 107.73(12)
C21 Si3 C24 109.65(12)
C22 Si3 C24 106.11(13)
C21 Si3 C23 118.14(12)
C22 Si3 C23 107.74(13)
C24 Si3 C23 106.85(13)
C28 Si4 C31 110.22(13)
C28 Si4 C32 112.17(13)
C31 Si4 C32 107.43(14)
C28 Si4 C30 110.77(12)
C31 Si4 C30 108.87(13)
C32 Si4 C30 107.23(14)
O6 K1 O1 119.25(6)
O6 K1 O3 139.03(6)
O1 K1 O3 96.35(5)
O6 K1 O2 98.63(5)
O1 K1 O2 59.47(5)
O3 K1 O2 117.77(5)
O6 K1 O4 98.02(5)
O1 K1 O4 138.14(5)
O3 K1 O4 60.18(5)
O2 K1 O4 99.03(5)
O6 K1 O5 60.39(5)
O1 K1 O5 97.21(5)
O3 K1 O5 97.98(5)
O2 K1 O5 137.87(5)
O4 K1 O5 118.74(5)
O6 K1 N2 60.96(5)
O1 K1 N2 119.85(6)
O3 K1 N2 119.76(5)
O2 K1 N2 61.30(5)
O4 K1 N2 60.92(5)
O5 K1 N2 120.39(5)
O6 K1 N1 118.92(5)
O1 K1 N1 59.53(5)
O3 K1 N1 60.84(5)
O2 K1 N1 118.15(5)
O4 K1 N1 119.75(6)
O5 K1 N1 59.63(5)
N2 K1 N1 179.29(6)
C35 O1 C34 110.93(19)
C35 O1 K1 117.80(14)
C34 O1 K1 120.10(14)
C37 O2 C36 110.54(18)
C37 O2 K1 116.55(14)
C36 O2 K1 113.34(13)
C40 O3 C41 110.67(19)
C40 O3 K1 115.37(14)
C41 O3 K1 115.05(14)
C42 O4 C43 110.55(19)
C42 O4 K1 114.11(14)
C43 O4 K1 117.05(14)
C46 O5 C47 109.79(19)
C46 O5 K1 118.25(14)
C47 O5 K1 111.57(14)
C49 O6 C48 109.98(19)
C49 O6 K1 120.58(14)
C48 O6 K1 117.93(14)
C33 N1 C39 110.3(2)
C33 N1 C45 109.6(2)
C39 N1 C45 110.0(2)
C33 N1 K1 109.73(14)
C39 N1 K1 107.62(14)
C45 N1 K1 109.60(14)
C44 N2 C38 109.31(19)
C44 N2 C50 109.7(2)
C38 N2 C50 109.7(2)
C44 N2 K1 109.95(14)
C38 N2 K1 109.24(14)
C50 N2 K1 108.95(14)
C2 C1 C5 109.8(2)
C2 C1 Y1 71.98(14)
C5 C1 Y1 77.44(14)
C1 C2 C3 107.7(2)
C1 C2 Y1 79.01(14)
C3 C2 Y1 72.68(14)
C4 C3 C2 107.5(2)
C4 C3 Y1 79.31(14)
C2 C3 Y1 77.11(14)
C3 C4 C5 109.6(2)
C3 C4 Y1 70.93(13)
C5 C4 Y1 78.98(14)
C4 C5 C1 105.3(2)
C4 C5 Si1 127.74(19)
C1 C5 Si1 125.09(19)
C4 C5 Y1 72.06(13)
C1 C5 Y1 73.57(13)
Si1 C5 Y1 131.05(11)
C10 C9 C13 109.9(2)
C10 C9 Y1 71.95(14)
C13 C9 Y1 75.85(14)
C9 C10 C11 107.8(2)
C9 C10 Y1 78.48(14)
C11 C10 Y1 72.83(14)
C12 C11 C10 107.5(2)
C12 C11 Y1 77.59(14)
C10 C11 Y1 76.36(14)
C11 C12 C13 109.6(2)
C11 C12 Y1 72.02(13)
C13 C12 Y1 77.92(13)
C12 C13 C9 105.1(2)
C12 C13 Si2 129.64(19)
C9 C13 Si2 124.01(18)
C12 C13 Y1 72.08(13)
C9 C13 Y1 74.41(13)
Si2 C13 Y1 127.95(11)
C18 C17 C21 109.4(2)
C18 C17 Y1 72.48(14)
C21 C17 Y1 78.58(14)
C17 C18 C19 107.9(2)
C17 C18 Y1 77.95(14)
C19 C18 Y1 74.21(14)
C20 C19 C18 107.7(2)
C20 C19 Y1 78.65(14)
C18 C19 Y1 75.64(14)
C19 C20 C21 110.0(2)
C19 C20 Y1 71.67(14)
C21 C20 Y1 78.77(14)
C20 C21 C17 105.0(2)
C20 C21 Si3 123.31(19)
C17 C21 Si3 129.18(19)
C20 C21 Y1 72.21(13)
C17 C21 Y1 72.02(13)
Si3 C21 Y1 133.96(12)
C26 C25 C29 106.2(2)
C26 C25 Y1 110.29(16)
C29 C25 Y1 111.33(16)
C27 C26 C25 108.8(2)
C26 C27 C28 109.1(2)
C29 C28 C27 106.1(2)
C29 C28 Si4 126.3(2)
C27 C28 Si4 127.57(19)
C28 C29 C25 109.8(2)
N1 C33 C34 114.3(2)
O1 C34 C33 108.8(2)
O1 C35 C36 109.1(2)
O2 C36 C35 109.8(2)
O2 C37 C38 110.1(2)
N2 C38 C37 114.1(2)
N1 C39 C40 113.9(2)
O3 C40 C39 109.6(2)
O3 C41 C42 109.9(2)
O4 C42 C41 109.9(2)
O4 C43 C44 109.2(2)
N2 C44 C43 114.3(2)
N1 C45 C46 113.8(2)
O5 C46 C45 109.4(2)
O5 C47 C48 109.9(2)
O6 C48 C47 109.3(2)
O6 C49 C50 108.6(2)
N2 C50 C49 113.9(2)

loop_
_geom_bond_atom_site_label_1
_geom_bond_atom_site_label_2
_geom_bond_distance
Cnt1 Y1 2.509
Cnt2 Y1 2.437
Cnt3 Y1 2.491
Y1 C11 2.638(2)
Y1 C25 2.680(2)
Y1 C3 2.680(2)
Y1 C10 2.684(2)
Y1 C19 2.692(2)
Y1 C12 2.709(2)
Y1 C18 2.710(2)
Y1 C2 2.737(2)
Y1 C9 2.766(2)
Y1 C17 2.779(2)
Y1 C20 2.780(2)
Y1 C13 2.784(2)
Y1 C4 2.786(2)
Y1 C1 2.825(2)
Y1 C21 2.864(2)
Y1 C5 2.875(2)
Si1 C7 1.858(3)
Si1 C8 1.865(3)
Si1 C5 1.867(3)
Si1 C6 1.878(3)
Si2 C13 1.858(3)
Si2 C15 1.863(3)
Si2 C14 1.865(3)
Si2 C16 1.866(3)
Si3 C21 1.872(3)
Si3 C22 1.872(3)
Si3 C24 1.874(3)
Si3 C23 1.881(3)
Si4 C28 1.840(3)
Si4 C31 1.864(3)
Si4 C32 1.872(3)
Si4 C30 1.882(3)
K1 O6 2.7500(17)
K1 O1 2.8287(17)
K1 O3 2.8388(17)
K1 O2 2.8460(17)
K1 O4 2.8487(18)
K1 O5 2.8591(18)
K1 N2 2.960(2)
K1 N1 3.036(2)
O1 C35 1.422(3)
O1 C34 1.428(3)
O2 C37 1.424(3)
O2 C36 1.425(3)
O3 C40 1.423(3)
O3 C41 1.431(3)
O4 C42 1.423(3)
O4 C43 1.435(3)
O5 C46 1.419(3)
O5 C47 1.435(3)
O6 C49 1.427(3)
O6 C48 1.427(3)
N1 C33 1.466(3)
N1 C39 1.468(3)
N1 C45 1.472(3)
N2 C44 1.470(3)
N2 C38 1.474(3)
N2 C50 1.476(3)
C1 C2 1.396(3)
C1 C5 1.427(3)
C2 C3 1.413(4)
C3 C4 1.407(3)
C4 C5 1.418(3)
C9 C10 1.393(3)
C9 C13 1.425(3)
C10 C11 1.414(4)
C11 C12 1.403(3)
C12 C13 1.424(3)
C17 C18 1.402(3)
C17 C21 1.434(3)
C18 C19 1.405(3)
C19 C20 1.404(3)
C20 C21 1.416(3)
C25 C26 1.425(3)
C25 C29 1.427(3)
C26 C27 1.381(3)
C27 C28 1.442(4)
C28 C29 1.400(3)
C33 C34 1.511(4)
C35 C36 1.497(4)
C37 C38 1.509(4)
C39 C40 1.504(4)
C41 C42 1.498(4)
C43 C44 1.508(4)
C45 C46 1.503(4)
C47 C48 1.478(4)
C49 C50 1.508(3)
